data_7230485
loop_
_publ_author_name
'Zhang, Peng'
'Li, Xiaoyan'
'Qi, Xinghao'
'Sun, Hongjian'
'Fuhr, Olaf'
'Fenske, Dieter'

_publ_section_title
;
 Transfer hydrogenation of aldehydes catalyzed by silyl hydrido iron
 complexes bearing a [PSiP] pincer ligand
;
_journal_issue 25
_journal_name_full 'RSC Advances'
_journal_page_first 14092
_journal_paper_doi 10.1039/C8RA02606H
_journal_volume 8
_journal_year 2018
_chemical_formula_moiety 'C28 H49 Fe O P3 Si'
_chemical_formula_sum 'C28 H49 Fe O P3 Si'
_chemical_formula_weight 578.52
_chemical_name_systematic
;
 ?
;
_space_group_crystal_system monoclinic
_space_group_IT_number 14
_space_group_name_Hall '-P 2yn'
_space_group_name_H-M_alt 'P 1 21/n 1'
_symmetry_space_group_name_Hall '-P 2yn'
_symmetry_space_group_name_H-M 'P 1 21/n 1'
_atom_sites_solution_hydrogens mixed
_atom_sites_solution_primary direct
_audit_creation_date 2016-06-01
_audit_creation_method
;
Olex2 1.2
(compiled 2016.02.19 svn.r3266 for OlexSys, GUI svn.r5155)
;
_audit_update_record
;
2017-12-20 deposited with the CCDC.
2018-04-02 downloaded from the CCDC.
;
_cell_angle_alpha 90
_cell_angle_beta 106.554(3)
_cell_angle_gamma 90
_cell_formula_units_Z 4
_cell_length_a 13.5670(5)
_cell_length_b 16.7800(5)
_cell_length_c 13.9927(5)
_cell_measurement_reflns_used 28061
_cell_measurement_temperature 153.15
_cell_measurement_theta_max 34.90
_cell_measurement_theta_min 1.94
_cell_volume 3053.46(19)
_computing_molecular_graphics 'Olex2 (Dolomanov et al., 2009)'
_computing_publication_material 'Olex2 (Dolomanov et al., 2009)'
_computing_structure_refinement 'ShelXL (Sheldrick, 2015)'
_computing_structure_solution 'ShelXS (Sheldrick, 2008)'
_diffrn_ambient_temperature 153.15
_diffrn_detector Pilatus300K
_diffrn_detector_area_resol_mean 5.81
_diffrn_detector_type DECTRIS
_diffrn_measured_fraction_theta_full 0.964
_diffrn_measured_fraction_theta_max 0.964
_diffrn_measurement_device '4-circle goniometer'
_diffrn_measurement_device_type 'Stoe StadiVari'
_diffrn_measurement_method 'rotation method'
_diffrn_radiation_collimation '0.6 mm diameter'
_diffrn_radiation_monochromator 'multilayer optics'
_diffrn_radiation_polarisn_norm 0
_diffrn_radiation_probe x-ray
_diffrn_radiation_type MoK\a
_diffrn_radiation_wavelength 0.71073
_diffrn_reflns_av_R_equivalents 0.0385
_diffrn_reflns_av_unetI/netI 0.0387
_diffrn_reflns_Laue_measured_fraction_full 0.964
_diffrn_reflns_Laue_measured_fraction_max 0.964
_diffrn_reflns_limit_h_max 16
_diffrn_reflns_limit_h_min -16
_diffrn_reflns_limit_k_max 13
_diffrn_reflns_limit_k_min -20
_diffrn_reflns_limit_l_max 17
_diffrn_reflns_limit_l_min -17
_diffrn_reflns_number 15439
_diffrn_reflns_point_group_measured_fraction_full 0.964
_diffrn_reflns_point_group_measured_fraction_max 0.964
_diffrn_reflns_theta_full 26.000
_diffrn_reflns_theta_max 25.999
_diffrn_reflns_theta_min 1.845
_diffrn_source 'Mo GeniX 3D HF'
_diffrn_source_current 1.000
_diffrn_source_power 0.050
_diffrn_source_target Mo
_diffrn_source_type 'microfocus sealed X-ray tube'
_diffrn_source_voltage 50
_exptl_absorpt_coefficient_mu 0.709
_exptl_absorpt_correction_T_max 0.9665
_exptl_absorpt_correction_T_min 0.6775
_exptl_absorpt_correction_type integration
_exptl_crystal_colour yellow
_exptl_crystal_colour_primary yellow
_exptl_crystal_density_diffrn 1.258
_exptl_crystal_description block
_exptl_crystal_F_000 1240
_exptl_crystal_size_max 0.34
_exptl_crystal_size_mid 0.287
_exptl_crystal_size_min 0.21
_refine_diff_density_max 0.671
_refine_diff_density_min -0.372
_refine_diff_density_rms 0.068
_refine_ls_extinction_method none
_refine_ls_goodness_of_fit_ref 0.973
_refine_ls_hydrogen_treatment mixed
_refine_ls_matrix_type full
_refine_ls_number_parameters 323
_refine_ls_number_reflns 5786
_refine_ls_number_restraints 0
_refine_ls_restrained_S_all 0.973
_refine_ls_R_factor_all 0.0498
_refine_ls_R_factor_gt 0.0352
_refine_ls_shift/su_max 0.001
_refine_ls_shift/su_mean 0.000
_refine_ls_structure_factor_coef Fsqd
_refine_ls_weighting_details 'w=1/[\s^2^(Fo^2^)+(0.0619P)^2^] where P=(Fo^2^+2Fc^2^)/3'
_refine_ls_weighting_scheme calc
_refine_ls_wR_factor_gt 0.0877
_refine_ls_wR_factor_ref 0.0924
_reflns_Friedel_coverage 0.000
_reflns_number_gt 4604
_reflns_number_total 5786
_reflns_threshold_expression 'I > 2\s(I)'
_cod_data_source_file c8ra02606h2.cif
_cod_data_source_block complex7
_cod_database_code 7230485
_shelxl_version_number 2014-3
_shelx_space_group_comment
;
The symmetry employed for this shelxl refinement is uniquely defined
by the following loop, which should always be used as a source of
symmetry information in preference to the above space-group names.
They are only intended as comments.
;
_olex2_refinement_description
;
1. Fixed Uiso
 At 1.2 times of:
  All C(H) groups
 At 1.5 times of:
  All C(H,H,H) groups
2.a Ternary CH refined with riding coordinates:
 C1(H1), C4(H4), C20(H20), C23(H23)
2.b Aromatic/amide H refined with riding coordinates:
 C9(H9), C10(H10), C11(H11), C12(H12), C16(H16), C17(H17), C18(H18), C19(H19)
2.c Idealised Me refined as rotating group:
 C2(H2A,H2B,H2C), C3(H3A,H3B,H3C), C5(H5A,H5B,H5C), C6(H6A,H6B,H6C), C13(H13A,
 H13B,H13C), C21(H21A,H21B,H21C), C22(H22A,H22B,H22C), C24(H24A,H24B,H24C),
 C25(H25A,H25B,H25C), C26(H26A,H26B,H26C), C27(H27A,H27B,H27C), C28(H28A,H28B,
 H28C)
;
_olex2_submission_special_instructions 'No special instructions were received'

loop_
_space_group_symop_operation_xyz
'x, y, z'
'-x+1/2, y+1/2, -z+1/2'
'-x, -y, -z'
'x-1/2, -y-1/2, z-1/2'

loop_
_atom_site_label
_atom_site_type_symbol
_atom_site_fract_x
_atom_site_fract_y
_atom_site_fract_z
_atom_site_U_iso_or_equiv
_atom_site_adp_type
_atom_site_occupancy
_atom_site_site_symmetry_order
_atom_site_calc_flag
_atom_site_refinement_flags_posn
Fe1 Fe 0.04367(3) 0.79759(2) 0.31997(2) 0.01875(9) Uani 1 1 d .
P1 P -0.04877(5) 0.71912(3) 0.38652(4) 0.02003(13) Uani 1 1 d .
P2 P 0.06621(4) 0.86683(3) 0.19437(4) 0.01824(13) Uani 1 1 d .
P3 P 0.14372(5) 0.85744(3) 0.45407(4) 0.02614(14) Uani 1 1 d .
Si1 Si 0.07303(5) 0.68682(3) 0.23889(5) 0.02044(14) Uani 1 1 d .
O1 O 0.17181(16) 0.62309(11) 0.26342(18) 0.0445(5) Uani 1 1 d .
C1 C -0.17547(19) 0.75453(13) 0.39702(18) 0.0270(5) Uani 1 1 d .
H1 H -0.2074 0.7091 0.4237 0.032 Uiso 1 1 calc R
C2 C -0.2477(2) 0.77566(15) 0.2951(2) 0.0318(5) Uani 1 1 d .
H2A H -0.2208 0.8221 0.2683 0.048 Uiso 1 1 calc GR
H2B H -0.3160 0.7880 0.3018 0.048 Uiso 1 1 calc GR
H2C H -0.2527 0.7304 0.2497 0.048 Uiso 1 1 calc GR
C3 C -0.1667(2) 0.82405(17) 0.4694(2) 0.0398(6) Uani 1 1 d .
H3A H -0.1205 0.8094 0.5346 0.060 Uiso 1 1 calc GR
H3B H -0.2349 0.8366 0.4764 0.060 Uiso 1 1 calc GR
H3C H -0.1393 0.8708 0.4436 0.060 Uiso 1 1 calc GR
C4 C 0.0130(2) 0.67208(14) 0.51119(18) 0.0294(5) Uani 1 1 d .
H4 H 0.0488 0.7156 0.5568 0.035 Uiso 1 1 calc R
C5 C 0.0952(2) 0.61381(15) 0.5015(2) 0.0364(6) Uani 1 1 d .
H5A H 0.0625 0.5672 0.4632 0.055 Uiso 1 1 calc GR
H5B H 0.1362 0.5969 0.5680 0.055 Uiso 1 1 calc GR
H5C H 0.1401 0.6397 0.4670 0.055 Uiso 1 1 calc GR
C6 C -0.0592(2) 0.63079(19) 0.5622(2) 0.0446(7) Uani 1 1 d .
H6A H -0.1089 0.6695 0.5733 0.067 Uiso 1 1 calc GR
H6B H -0.0190 0.6088 0.6264 0.067 Uiso 1 1 calc GR
H6C H -0.0960 0.5876 0.5196 0.067 Uiso 1 1 calc GR
C7 C -0.08776(18) 0.62897(12) 0.30913(17) 0.0225(5) Uani 1 1 d .
C8 C -0.02731(18) 0.61100(12) 0.24609(18) 0.0229(5) Uani 1 1 d .
C9 C -0.0456(2) 0.53954(13) 0.19211(19) 0.0294(5) Uani 1 1 d .
H9 H -0.0030 0.5254 0.1514 0.035 Uiso 1 1 calc R
C10 C -0.1251(2) 0.48912(13) 0.1973(2) 0.0328(6) Uani 1 1 d .
H10 H -0.1367 0.4408 0.1603 0.039 Uiso 1 1 calc R
C11 C -0.1874(2) 0.50942(13) 0.2564(2) 0.0319(6) Uani 1 1 d .
H11 H -0.2436 0.4762 0.2578 0.038 Uiso 1 1 calc R
C12 C -0.1680(2) 0.57790(13) 0.31340(19) 0.0286(5) Uani 1 1 d .
H12 H -0.2094 0.5905 0.3558 0.034 Uiso 1 1 calc R
C13 C 0.2730(3) 0.6483(2) 0.2713(4) 0.0671(11) Uani 1 1 d .
H13A H 0.2762 0.6693 0.2069 0.101 Uiso 1 1 calc GR
H13B H 0.3201 0.6030 0.2904 0.101 Uiso 1 1 calc GR
H13C H 0.2929 0.6901 0.3221 0.101 Uiso 1 1 calc GR
C14 C 0.05915(18) 0.71895(13) 0.10623(18) 0.0230(5) Uani 1 1 d .
C15 C 0.05000(18) 0.80098(12) 0.08517(17) 0.0208(4) Uani 1 1 d .
C16 C 0.0305(2) 0.82738(14) -0.01300(18) 0.0276(5) Uani 1 1 d .
H16 H 0.0248 0.8829 -0.0267 0.033 Uiso 1 1 calc R
C17 C 0.0195(2) 0.77406(15) -0.09080(19) 0.0325(5) Uani 1 1 d .
H17 H 0.0049 0.7928 -0.1574 0.039 Uiso 1 1 calc R
C18 C 0.0298(2) 0.69314(15) -0.07078(19) 0.0329(6) Uani 1 1 d .
H18 H 0.0225 0.6561 -0.1237 0.040 Uiso 1 1 calc R
C19 C 0.0509(2) 0.66654(13) 0.0266(2) 0.0292(5) Uani 1 1 d .
H19 H 0.0599 0.6111 0.0397 0.035 Uiso 1 1 calc R
C20 C -0.02821(18) 0.94706(12) 0.14224(17) 0.0225(5) Uani 1 1 d .
H20 H -0.0101 0.9705 0.0837 0.027 Uiso 1 1 calc R
C21 C -0.13715(19) 0.91400(14) 0.10509(19) 0.0282(5) Uani 1 1 d .
H21A H -0.1410 0.8760 0.0509 0.042 Uiso 1 1 calc GR
H21B H -0.1855 0.9578 0.0805 0.042 Uiso 1 1 calc GR
H21C H -0.1550 0.8869 0.1600 0.042 Uiso 1 1 calc GR
C22 C -0.0238(2) 1.01414(13) 0.2174(2) 0.0332(6) Uani 1 1 d .
H22A H -0.0393 0.9926 0.2766 0.050 Uiso 1 1 calc GR
H22B H -0.0744 1.0552 0.1870 0.050 Uiso 1 1 calc GR
H22C H 0.0452 1.0376 0.2368 0.050 Uiso 1 1 calc GR
C23 C 0.19047(18) 0.91810(13) 0.20014(17) 0.0249(5) Uani 1 1 d .
H23 H 0.1984 0.9616 0.2507 0.030 Uiso 1 1 calc R
C24 C 0.2811(2) 0.86202(16) 0.2399(2) 0.0363(6) Uani 1 1 d .
H24A H 0.2791 0.8405 0.3044 0.054 Uiso 1 1 calc GR
H24B H 0.3455 0.8913 0.2483 0.054 Uiso 1 1 calc GR
H24C H 0.2771 0.8182 0.1927 0.054 Uiso 1 1 calc GR
C25 C 0.2003(2) 0.95785(16) 0.1048(2) 0.0334(6) Uani 1 1 d .
H25A H 0.2010 0.9169 0.0551 0.050 Uiso 1 1 calc GR
H25B H 0.2644 0.9885 0.1199 0.050 Uiso 1 1 calc GR
H25C H 0.1417 0.9936 0.0784 0.050 Uiso 1 1 calc GR
C26 C 0.2062(3) 0.95334(16) 0.4434(2) 0.0441(7) Uani 1 1 d .
H26A H 0.2576 0.9453 0.4072 0.066 Uiso 1 1 calc GR
H26B H 0.2399 0.9741 0.5101 0.066 Uiso 1 1 calc GR
H26C H 0.1543 0.9915 0.4070 0.066 Uiso 1 1 calc GR
C27 C 0.2559(2) 0.80301(16) 0.5285(2) 0.0365(6) Uani 1 1 d .
H27A H 0.2337 0.7529 0.5518 0.055 Uiso 1 1 calc GR
H27B H 0.2922 0.8354 0.5860 0.055 Uiso 1 1 calc GR
H27C H 0.3021 0.7915 0.4876 0.055 Uiso 1 1 calc GR
C28 C 0.0874(2) 0.88919(17) 0.5524(2) 0.0409(7) Uani 1 1 d .
H28A H 0.0328 0.9281 0.5252 0.061 Uiso 1 1 calc GR
H28B H 0.1408 0.9136 0.6070 0.061 Uiso 1 1 calc GR
H28C H 0.0586 0.8428 0.5775 0.061 Uiso 1 1 calc GR
H H -0.031(3) 0.8659(17) 0.339(3) 0.046(9) Uiso 1 1 d .

loop_
_atom_site_aniso_label
_atom_site_aniso_U_11
_atom_site_aniso_U_22
_atom_site_aniso_U_33
_atom_site_aniso_U_23
_atom_site_aniso_U_13
_atom_site_aniso_U_12
Fe1 0.02142(18) 0.01694(14) 0.01832(16) 0.00290(10) 0.00636(13) -0.00017(12)
P1 0.0201(3) 0.0202(2) 0.0215(3) 0.0051(2) 0.0087(2) 0.0030(2)
P2 0.0195(3) 0.0177(2) 0.0184(3) 0.00320(18) 0.0070(2) 0.0011(2)
P3 0.0301(4) 0.0275(3) 0.0200(3) -0.0001(2) 0.0058(3) -0.0040(2)
Si1 0.0193(3) 0.0175(2) 0.0262(3) 0.0034(2) 0.0093(3) 0.0023(2)
O1 0.0350(12) 0.0377(9) 0.0623(14) 0.0038(9) 0.0162(10) 0.0040(9)
C1 0.0224(12) 0.0310(11) 0.0309(13) 0.0035(9) 0.0128(10) 0.0044(10)
C2 0.0252(13) 0.0355(12) 0.0361(14) 0.0060(10) 0.0113(11) 0.0083(10)
C3 0.0308(15) 0.0501(15) 0.0422(16) -0.0091(12) 0.0163(12) 0.0080(12)
C4 0.0291(14) 0.0340(12) 0.0254(12) 0.0119(9) 0.0085(10) -0.0008(10)
C5 0.0304(15) 0.0387(13) 0.0379(15) 0.0202(11) 0.0062(12) 0.0069(11)
C6 0.0383(17) 0.0613(17) 0.0389(16) 0.0273(13) 0.0185(13) 0.0066(14)
C7 0.0211(12) 0.0193(9) 0.0268(12) 0.0067(8) 0.0064(9) 0.0036(9)
C8 0.0202(12) 0.0186(9) 0.0295(12) 0.0061(8) 0.0065(9) 0.0020(8)
C9 0.0346(15) 0.0214(10) 0.0341(13) 0.0030(9) 0.0127(11) 0.0026(10)
C10 0.0373(15) 0.0187(10) 0.0386(14) 0.0024(9) 0.0047(12) -0.0028(10)
C11 0.0288(14) 0.0238(10) 0.0408(15) 0.0094(10) 0.0065(11) -0.0046(10)
C12 0.0264(13) 0.0248(10) 0.0354(13) 0.0082(9) 0.0103(11) -0.0018(9)
C13 0.041(2) 0.0494(17) 0.114(4) 0.0117(19) 0.029(2) 0.0077(16)
C14 0.0185(12) 0.0249(10) 0.0283(12) 0.0006(9) 0.0112(9) 0.0019(9)
C15 0.0177(11) 0.0247(10) 0.0219(11) -0.0001(8) 0.0086(9) 0.0012(8)
C16 0.0291(14) 0.0309(11) 0.0237(12) 0.0024(9) 0.0091(10) 0.0035(10)
C17 0.0322(14) 0.0433(13) 0.0232(12) -0.0013(10) 0.0097(11) 0.0038(11)
C18 0.0312(14) 0.0413(13) 0.0291(13) -0.0134(10) 0.0129(11) -0.0006(11)
C19 0.0298(14) 0.0249(10) 0.0375(14) -0.0047(9) 0.0171(11) 0.0014(10)
C20 0.0254(12) 0.0198(9) 0.0247(11) 0.0067(8) 0.0113(9) 0.0054(9)
C21 0.0230(13) 0.0320(11) 0.0307(13) 0.0100(9) 0.0095(10) 0.0044(10)
C22 0.0388(16) 0.0227(10) 0.0412(15) 0.0014(10) 0.0161(12) 0.0067(10)
C23 0.0212(12) 0.0289(10) 0.0248(12) 0.0036(9) 0.0069(9) -0.0034(9)
C24 0.0209(13) 0.0485(14) 0.0398(15) 0.0144(12) 0.0093(11) 0.0019(11)
C25 0.0268(14) 0.0420(13) 0.0336(14) 0.0108(11) 0.0124(11) -0.0041(11)
C26 0.064(2) 0.0369(13) 0.0256(14) -0.0042(10) 0.0037(13) -0.0209(13)
C27 0.0288(15) 0.0446(14) 0.0306(14) 0.0043(11) -0.0004(11) -0.0026(12)
C28 0.0474(18) 0.0477(15) 0.0292(14) -0.0118(11) 0.0135(13) -0.0065(13)

loop_
_atom_type_symbol
_atom_type_description
_atom_type_scat_dispersion_real
_atom_type_scat_dispersion_imag
_atom_type_scat_source
C C 0.0033 0.0016 'International Tables Vol C Tables 4.2.6.8 and 6.1.1.4'
H H 0.0000 0.0000 'International Tables Vol C Tables 4.2.6.8 and 6.1.1.4'
Fe Fe 0.3463 0.8444 'International Tables Vol C Tables 4.2.6.8 and 6.1.1.4'
O O 0.0106 0.0060 'International Tables Vol C Tables 4.2.6.8 and 6.1.1.4'
P P 0.1023 0.0942 'International Tables Vol C Tables 4.2.6.8 and 6.1.1.4'
Si Si 0.0817 0.0704 'International Tables Vol C Tables 4.2.6.8 and 6.1.1.4'

loop_
_exptl_crystal_face_index_h
_exptl_crystal_face_index_k
_exptl_crystal_face_index_l
_exptl_crystal_face_perp_dist
4 1 -4 0.0176
-4 4 -2 0.3433
-4 -2 4 0.0195
4 -4 2 0.2870
-1 4 3 0.2010
1 -4 -3 0.1748

loop_
_geom_angle_atom_site_label_1
_geom_angle_atom_site_label_2
_geom_angle_atom_site_label_3
_geom_angle
P1 Fe1 P3 101.43(2)
P1 Fe1 Si1 85.63(2)
P1 Fe1 H 84.1(11)
P2 Fe1 P1 151.67(3)
P2 Fe1 P3 104.23(2)
P2 Fe1 Si1 87.08(2)
P2 Fe1 H 89.5(11)
P3 Fe1 Si1 129.86(3)
P3 Fe1 H 78.3(12)
Si1 Fe1 H 151.5(12)
C1 P1 Fe1 119.49(8)
C1 P1 C4 103.77(11)
C4 P1 Fe1 119.13(8)
C7 P1 Fe1 110.15(7)
C7 P1 C1 101.00(11)
C7 P1 C4 100.23(10)
C15 P2 Fe1 109.51(7)
C15 P2 C20 101.67(10)
C15 P2 C23 101.76(10)
C20 P2 Fe1 117.33(7)
C20 P2 C23 101.27(10)
C23 P2 Fe1 122.43(8)
C26 P3 Fe1 120.72(9)
C27 P3 Fe1 117.76(9)
C27 P3 C26 98.92(14)
C27 P3 C28 100.09(14)
C28 P3 Fe1 118.77(10)
C28 P3 C26 96.13(14)
O1 Si1 Fe1 131.71(9)
O1 Si1 C8 96.09(10)
O1 Si1 C14 103.52(11)
C8 Si1 Fe1 107.05(7)
C8 Si1 C14 111.92(10)
C14 Si1 Fe1 105.94(7)
C13 O1 Si1 121.96(19)
P1 C1 H1 107.1
C2 C1 P1 111.23(16)
C2 C1 H1 107.1
C2 C1 C3 110.5(2)
C3 C1 P1 113.38(19)
C3 C1 H1 107.1
C1 C2 H2A 109.5
C1 C2 H2B 109.5
C1 C2 H2C 109.5
H2A C2 H2B 109.5
H2A C2 H2C 109.5
H2B C2 H2C 109.5
C1 C3 H3A 109.5
C1 C3 H3B 109.5
C1 C3 H3C 109.5
H3A C3 H3B 109.5
H3A C3 H3C 109.5
H3B C3 H3C 109.5
P1 C4 H4 107.0
C5 C4 P1 109.39(17)
C5 C4 H4 107.0
C5 C4 C6 109.5(2)
C6 C4 P1 116.55(19)
C6 C4 H4 107.0
C4 C5 H5A 109.5
C4 C5 H5B 109.5
C4 C5 H5C 109.5
H5A C5 H5B 109.5
H5A C5 H5C 109.5
H5B C5 H5C 109.5
C4 C6 H6A 109.5
C4 C6 H6B 109.5
C4 C6 H6C 109.5
H6A C6 H6B 109.5
H6A C6 H6C 109.5
H6B C6 H6C 109.5
C8 C7 P1 115.14(17)
C8 C7 C12 119.9(2)
C12 C7 P1 124.91(18)
C7 C8 Si1 116.76(16)
C7 C8 C9 118.6(2)
C9 C8 Si1 124.59(18)
C8 C9 H9 119.5
C10 C9 C8 120.9(2)
C10 C9 H9 119.5
C9 C10 H10 120.1
C11 C10 C9 119.8(2)
C11 C10 H10 120.1
C10 C11 H11 119.9
C12 C11 C10 120.1(2)
C12 C11 H11 119.9
C7 C12 H12 119.8
C11 C12 C7 120.5(2)
C11 C12 H12 119.8
O1 C13 H13A 109.5
O1 C13 H13B 109.5
O1 C13 H13C 109.5
H13A C13 H13B 109.5
H13A C13 H13C 109.5
H13B C13 H13C 109.5
C15 C14 Si1 117.60(16)
C19 C14 Si1 124.47(17)
C19 C14 C15 117.8(2)
C14 C15 P2 115.45(17)
C16 C15 P2 124.68(16)
C16 C15 C14 119.9(2)
C15 C16 H16 119.4
C17 C16 C15 121.1(2)
C17 C16 H16 119.4
C16 C17 H17 120.2
C16 C17 C18 119.5(2)
C18 C17 H17 120.2
C17 C18 H18 120.1
C19 C18 C17 119.7(2)
C19 C18 H18 120.1
C14 C19 H19 119.0
C18 C19 C14 121.9(2)
C18 C19 H19 119.0
P2 C20 H20 107.7
C21 C20 P2 111.29(14)
C21 C20 H20 107.7
C21 C20 C22 110.3(2)
C22 C20 P2 112.05(17)
C22 C20 H20 107.7
C20 C21 H21A 109.5
C20 C21 H21B 109.5
C20 C21 H21C 109.5
H21A C21 H21B 109.5
H21A C21 H21C 109.5
H21B C21 H21C 109.5
C20 C22 H22A 109.5
C20 C22 H22B 109.5
C20 C22 H22C 109.5
H22A C22 H22B 109.5
H22A C22 H22C 109.5
H22B C22 H22C 109.5
P2 C23 H23 106.2
C24 C23 P2 110.79(15)
C24 C23 H23 106.2
C24 C23 C25 109.1(2)
C25 C23 P2 117.58(18)
C25 C23 H23 106.2
C23 C24 H24A 109.5
C23 C24 H24B 109.5
C23 C24 H24C 109.5
H24A C24 H24B 109.5
H24A C24 H24C 109.5
H24B C24 H24C 109.5
C23 C25 H25A 109.5
C23 C25 H25B 109.5
C23 C25 H25C 109.5
H25A C25 H25B 109.5
H25A C25 H25C 109.5
H25B C25 H25C 109.5
P3 C26 H26A 109.5
P3 C26 H26B 109.5
P3 C26 H26C 109.5
H26A C26 H26B 109.5
H26A C26 H26C 109.5
H26B C26 H26C 109.5
P3 C27 H27A 109.5
P3 C27 H27B 109.5
P3 C27 H27C 109.5
H27A C27 H27B 109.5
H27A C27 H27C 109.5
H27B C27 H27C 109.5
P3 C28 H28A 109.5
P3 C28 H28B 109.5
P3 C28 H28C 109.5
H28A C28 H28B 109.5
H28A C28 H28C 109.5
H28B C28 H28C 109.5

loop_
_geom_bond_atom_site_label_1
_geom_bond_atom_site_label_2
_geom_bond_distance
Fe1 P1 2.1998(6)
Fe1 P2 2.1997(6)
Fe1 P3 2.2183(7)
Fe1 Si1 2.2712(6)
Fe1 H 1.60(3)
P1 C1 1.864(2)
P1 C4 1.880(2)
P1 C7 1.848(2)
P2 C15 1.847(2)
P2 C20 1.858(2)
P2 C23 1.874(2)
P3 C26 1.845(3)
P3 C27 1.826(3)
P3 C28 1.833(3)
Si1 O1 1.672(2)
Si1 C8 1.887(2)
Si1 C14 1.890(2)
O1 C13 1.410(4)
C1 H1 1.0000
C1 C2 1.524(4)
C1 C3 1.527(3)
C2 H2A 0.9800
C2 H2B 0.9800
C2 H2C 0.9800
C3 H3A 0.9800
C3 H3B 0.9800
C3 H3C 0.9800
C4 H4 1.0000
C4 C5 1.518(4)
C4 C6 1.533(3)
C5 H5A 0.9800
C5 H5B 0.9800
C5 H5C 0.9800
C6 H6A 0.9800
C6 H6B 0.9800
C6 H6C 0.9800
C7 C8 1.398(3)
C7 C12 1.400(3)
C8 C9 1.401(3)
C9 H9 0.9500
C9 C10 1.390(4)
C10 H10 0.9500
C10 C11 1.383(4)
C11 H11 0.9500
C11 C12 1.381(4)
C12 H12 0.9500
C13 H13A 0.9800
C13 H13B 0.9800
C13 H13C 0.9800
C14 C15 1.406(3)
C14 C19 1.399(3)
C15 C16 1.395(3)
C16 H16 0.9500
C16 C17 1.384(3)
C17 H17 0.9500
C17 C18 1.386(4)
C18 H18 0.9500
C18 C19 1.384(4)
C19 H19 0.9500
C20 H20 1.0000
C20 C21 1.525(3)
C20 C22 1.530(3)
C21 H21A 0.9800
C21 H21B 0.9800
C21 H21C 0.9800
C22 H22A 0.9800
C22 H22B 0.9800
C22 H22C 0.9800
C23 H23 1.0000
C23 C24 1.522(3)
C23 C25 1.531(3)
C24 H24A 0.9800
C24 H24B 0.9800
C24 H24C 0.9800
C25 H25A 0.9800
C25 H25B 0.9800
C25 H25C 0.9800
C26 H26A 0.9800
C26 H26B 0.9800
C26 H26C 0.9800
C27 H27A 0.9800
C27 H27B 0.9800
C27 H27C 0.9800
C28 H28A 0.9800
C28 H28B 0.9800
C28 H28C 0.9800

loop_
_geom_torsion_atom_site_label_1
_geom_torsion_atom_site_label_2
_geom_torsion_atom_site_label_3
_geom_torsion_atom_site_label_4
_geom_torsion
Fe1 P1 C1 C2 58.72(19)
Fe1 P1 C1 C3 -66.6(2)
Fe1 P1 C4 C5 -65.93(19)
Fe1 P1 C4 C6 169.19(18)
Fe1 P1 C7 C8 21.23(19)
Fe1 P1 C7 C12 -161.79(18)
Fe1 P2 C15 C14 -19.12(19)
Fe1 P2 C15 C16 161.25(19)
Fe1 P2 C20 C21 -58.83(17)
Fe1 P2 C20 C22 65.17(18)
Fe1 P2 C23 C24 48.1(2)
Fe1 P2 C23 C25 174.37(15)
Fe1 Si1 O1 C13 -58.4(3)
Fe1 Si1 C8 C7 -9.58(19)
Fe1 Si1 C8 C9 169.54(19)
Fe1 Si1 C14 C15 9.09(19)
Fe1 Si1 C14 C19 -166.68(19)
P1 C7 C8 Si1 -6.9(2)
P1 C7 C8 C9 173.94(18)
P1 C7 C12 C11 -176.26(19)
P2 C15 C16 C17 179.9(2)
Si1 C8 C9 C10 -176.16(19)
Si1 C14 C15 P2 6.0(2)
Si1 C14 C15 C16 -174.38(18)
Si1 C14 C19 C18 172.9(2)
O1 Si1 C8 C7 127.52(19)
O1 Si1 C8 C9 -53.4(2)
O1 Si1 C14 C15 -132.20(18)
O1 Si1 C14 C19 52.0(2)
C1 P1 C4 C5 158.27(18)
C1 P1 C4 C6 33.4(2)
C1 P1 C7 C8 148.50(17)
C1 P1 C7 C12 -34.5(2)
C4 P1 C1 C2 -165.68(17)
C4 P1 C1 C3 69.1(2)
C4 P1 C7 C8 -105.16(18)
C4 P1 C7 C12 71.8(2)
C7 P1 C1 C2 -62.16(18)
C7 P1 C1 C3 172.57(18)
C7 P1 C4 C5 54.16(19)
C7 P1 C4 C6 -70.7(2)
C7 C8 C9 C10 2.9(4)
C8 Si1 O1 C13 -177.8(3)
C8 Si1 C14 C15 125.42(18)
C8 Si1 C14 C19 -50.3(2)
C8 C7 C12 C11 0.6(4)
C8 C9 C10 C11 0.0(4)
C9 C10 C11 C12 -2.7(4)
C10 C11 C12 C7 2.4(4)
C12 C7 C8 Si1 175.97(17)
C12 C7 C8 C9 -3.2(3)
C14 Si1 O1 C13 67.9(3)
C14 Si1 C8 C7 -125.24(18)
C14 Si1 C8 C9 53.9(2)
C14 C15 C16 C17 0.3(4)
C15 P2 C20 C21 60.56(17)
C15 P2 C20 C22 -175.44(16)
C15 P2 C23 C24 -74.39(19)
C15 P2 C23 C25 51.9(2)
C15 C14 C19 C18 -2.8(4)
C15 C16 C17 C18 -1.3(4)
C16 C17 C18 C19 0.2(4)
C17 C18 C19 C14 1.9(4)
C19 C14 C15 P2 -177.97(18)
C19 C14 C15 C16 1.7(3)
C20 P2 C15 C14 -143.91(17)
C20 P2 C15 C16 36.5(2)
C20 P2 C23 C24 -179.00(18)
C20 P2 C23 C25 -52.7(2)
C23 P2 C15 C14 111.80(18)
C23 P2 C15 C16 -67.8(2)
C23 P2 C20 C21 165.24(16)
C23 P2 C20 C22 -70.76(18)
